data_4105456
loop_
_publ_author_name
'Jan J. Weigand'
'Neil Burford'
'Reagan J. Davidson'
'T. Stanley Cameron'
'Patrick Seelheim'

_publ_contact_author_address
;
Institut fr Anorganische und Analytische Chemie
Corrensstrasse 30
WWU Mnster
D-48149 Mnster
Germany
;
_publ_contact_author_email jweigand@uni-muenster.de
_publ_contact_author_fax '+49 (251) 83-33108'
_publ_contact_author_name 'Jan J. Weigand'
_publ_contact_author_phone '+49 (251) 83-36074 '
_publ_section_title
;
 New Synthetic Procedures to Catena-Phosphorus Cations: Preparation and
 Dissociation of the First cyclo-Phosphino-halophosphonium Salts
;
_journal_name_full 'Journal of the American Chemical Society'
_journal_page_first 17943
_journal_page_last 17953
_journal_paper_doi 10.1021/ja907693f
_journal_volume 131
_journal_year 2009
_chemical_formula_moiety 'Cl8 Ga P '
_chemical_formula_sum 'Cl8 Ga P'
_chemical_formula_weight 384.32
_space_group_IT_number 57
_symmetry_cell_setting orthorhombic
_symmetry_Int_Tables_number 57
_symmetry_space_group_name_Hall '-P 2c 2b'
_symmetry_space_group_name_H-M 'P b c m'
_audit_creation_date 2008-02-25
_audit_creation_method 'by CrystalStructure 3.8'
_cell_angle_alpha 90.0000
_cell_angle_beta 90.0000
_cell_angle_gamma 90.0000
_cell_formula_units_Z 4
_cell_length_a 6.1146(3)
_cell_length_b 13.5142(10)
_cell_length_c 13.7921(10)
_cell_measurement_reflns_used 5452
_cell_measurement_temperature 123.1
_cell_measurement_theta_max 72.2
_cell_measurement_theta_min 3.6
_cell_volume 1139.70(13)
_computing_cell_refinement PROCESS
_computing_data_collection PROCESS
_computing_data_reduction CrystalStructure
_computing_publication_material 'CrystalStructure 3.8'
_computing_structure_refinement CRYSTALS
_computing_structure_solution SHELXS97
_diffrn_ambient_temperature 123.1(2)
_diffrn_detector_area_resol_mean 10.00
_diffrn_measured_fraction_theta_full 0.980
_diffrn_measured_fraction_theta_max 0.385
_diffrn_measurement_device_type 'Rigaku RAXIS-UNKNOWN'
_diffrn_measurement_method \w
_diffrn_radiation_type 'Mo K\a'
_diffrn_radiation_wavelength 0.71070
_diffrn_reflns_av_R_equivalents 0.030
_diffrn_reflns_limit_h_max 5
_diffrn_reflns_limit_h_min -16
_diffrn_reflns_limit_k_max 25
_diffrn_reflns_limit_k_min -18
_diffrn_reflns_limit_l_max 28
_diffrn_reflns_limit_l_min -16
_diffrn_reflns_number 8903
_diffrn_reflns_theta_full 26.00
_diffrn_reflns_theta_max 72.2
_exptl_absorpt_coefficient_mu 4.361
_exptl_absorpt_correction_T_max 0.476
_exptl_absorpt_correction_T_min 0.274
_exptl_absorpt_correction_type multi-scan
_exptl_absorpt_process_details
;
    Higashi, T. (1995). Program for Absorption Correction.
    Rigaku Corporation, Tokyo, Japan.
;
_exptl_crystal_colour colourless
_exptl_crystal_density_diffrn 2.240
_exptl_crystal_description needle
_exptl_crystal_F_000 728.00
_exptl_crystal_size_max 0.38
_exptl_crystal_size_mid 0.19
_exptl_crystal_size_min 0.17
_refine_diff_density_max 0.72
_refine_diff_density_min -0.97
_refine_ls_goodness_of_fit_ref 1.098
_refine_ls_number_parameters 52
_refine_ls_number_reflns 1397
_refine_ls_R_factor_gt 0.0338
_refine_ls_shift/su_max 0.0000
_refine_ls_structure_factor_coef F
_refine_ls_weighting_details
;
    Chebychev polynomial with 3 parameters (Carruthers & Watkin, 1979)
    13.6747    -5.4480    9.5903
;
_refine_ls_weighting_scheme calc
_refine_ls_wR_factor_ref 0.0376
_reflns_number_gt 1397
_reflns_number_total 1656
_reflns_threshold_expression F2^>2.0\s(F2^)
_cod_data_source_file ja907693f_si_008.cif
_cod_data_source_block '__Jan6'
_cod_original_formula_sum 'Cl8 Ga P '
_cod_database_code 4105456

loop_
_symmetry_equiv_pos_site_id
_symmetry_equiv_pos_as_xyz
1 +X,+Y,+Z
2 -X,1/2+Y,+Z
3 +X,1/2-Y,1/2+Z
4 -X,-Y,1/2+Z
5 -X,-Y,-Z
6 +X,1/2-Y,-Z
7 -X,1/2+Y,1/2-Z
8 +X,+Y,1/2-Z

loop_
_atom_site_label
_atom_site_type_symbol
_atom_site_fract_x
_atom_site_fract_y
_atom_site_fract_z
_atom_site_U_iso_or_equiv
_atom_site_adp_type
_atom_site_occupancy
_atom_site_symmetry_multiplicity
_atom_site_calc_flag
_atom_site_refinement_flags
Ga(1) Ga 0.24040(5) 0.52539(3) 0.2500 0.02071(9) Uani 1.00 2 d S
Cl(1) Cl 0.10438(10) 0.46227(5) 0.11833(5) 0.03450(15) Uani 1.00 1 d .
Cl(2) Cl 0.59142(12) 0.50156(6) 0.2500 0.02798(18) Uani 1.00 2 d S
Cl(3) Cl 0.17557(15) 0.68452(6) 0.2500 0.0345(2) Uani 1.00 2 d S
Cl(4) Cl 0.63890(11) 0.14540(5) -0.04859(6) 0.04217(18) Uani 1.00 1 d .
Cl(5) Cl 0.26955(13) 0.19952(6) 0.10207(6) 0.04264(19) Uani 1.00 1 d .
P(1) P 0.45447(14) 0.2500 0.0000 0.02372(18) Uani 1.00 2 d S

loop_
_atom_site_aniso_label
_atom_site_aniso_U_11
_atom_site_aniso_U_22
_atom_site_aniso_U_33
_atom_site_aniso_U_12
_atom_site_aniso_U_13
_atom_site_aniso_U_23
Ga(1) 0.01445(18) 0.0242(2) 0.0235(2) 0.00080(11) 0.0000 0.0000
Cl(1) 0.0225(2) 0.0488(3) 0.0321(3) -0.0003(2) -0.0041(2) -0.0117(2)
Cl(2) 0.0148(3) 0.0336(4) 0.0355(4) 0.0015(2) 0.0000 0.0000
Cl(3) 0.0291(4) 0.0260(3) 0.0483(5) 0.0054(3) 0.0000 0.0000
Cl(4) 0.0318(3) 0.0336(3) 0.0612(4) 0.0065(2) -0.0009(3) -0.0158(3)
Cl(5) 0.0408(3) 0.0500(4) 0.0372(3) -0.0059(2) 0.0076(2) 0.0143(2)
P(1) 0.0203(3) 0.0233(3) 0.0275(4) 0.0000 0.0000 0.0008(3)

loop_
_atom_type_symbol
_atom_type_description
_atom_type_scat_dispersion_real
_atom_type_scat_dispersion_imag
_atom_type_scat_source
Cl Cl 0.148 0.159
;
International Tables for Crystallography
(1992, Vol. C, Tables 4.2.6.8 and 6.1.1.4)
;
Ga Ga 0.231 1.608
;
International Tables for Crystallography
(1992, Vol. C, Tables 4.2.6.8 and 6.1.1.4)
;
P P 0.102 0.094
;
International Tables for Crystallography
(1992, Vol. C, Tables 4.2.6.8 and 6.1.1.4)
;

loop_
_geom_angle_atom_site_label_1
_geom_angle_atom_site_label_2
_geom_angle_atom_site_label_3
_geom_angle
_geom_angle_publ_flag
_geom_angle_site_symmetry_1
_geom_angle_site_symmetry_3
Cl(1) Ga(1) Cl(1) 113.47(2) yes . 8_555
Cl(1) Ga(1) Cl(2) 108.69(2) yes . .
Cl(1) Ga(1) Cl(3) 108.47(2) yes . .
Cl(1) Ga(1) Cl(2) 108.69(2) yes 8_555 .
Cl(1) Ga(1) Cl(3) 108.47(2) yes 8_555 .
Cl(2) Ga(1) Cl(3) 108.98(3) yes . .
Cl(4) P(1) Cl(4) 108.43(5) yes . 6_555
Cl(4) P(1) Cl(5) 109.69(3) yes . .
Cl(4) P(1) Cl(5) 110.38(3) yes . 6_555
Cl(4) P(1) Cl(5) 110.38(3) yes 6_555 .
Cl(4) P(1) Cl(5) 109.69(3) yes 6_555 6_555
Cl(5) P(1) Cl(5) 108.28(5) yes . 6_555

loop_
_geom_bond_atom_site_label_1
_geom_bond_atom_site_label_2
_geom_bond_distance
_geom_bond_publ_flag
_geom_bond_site_symmetry_2
Ga(1) Cl(1) 2.1719(7) yes .
Ga(1) Cl(1) 2.1719(7) yes 8_555
Ga(1) Cl(2) 2.1704(7) yes .
Ga(1) Cl(3) 2.1867(9) yes .
Cl(4) P(1) 1.9285(8) yes .
Cl(5) P(1) 1.9302(9) yes .

loop_
_geom_contact_atom_site_label_1
_geom_contact_atom_site_label_2
_geom_contact_distance
_geom_contact_site_symmetry_2
Cl(1) Cl(2) 3.5283(8) .
Cl(1) Cl(3) 3.5367(9) .
Cl(1) Cl(4) 3.3382(9) 6_455
Cl(2) Cl(1) 3.5283(8) .
Cl(2) Cl(1) 3.5283(8) 8_555
Cl(2) Cl(3) 3.5467(11) .
Cl(2) Cl(4) 3.4271(9) 3_555
Cl(2) Cl(4) 3.4271(9) 6_555
Cl(2) Cl(5) 3.4702(10) 2_655
Cl(2) Cl(5) 3.4702(10) 7_655
Cl(3) Cl(1) 3.5367(9) .
Cl(3) Cl(1) 3.5367(9) 8_555
Cl(3) Cl(2) 3.5467(11) .
Cl(3) Cl(5) 3.4076(10) 2_555
Cl(3) Cl(5) 3.4076(10) 7_555
Cl(4) Cl(1) 3.3382(9) 6_655
Cl(4) Cl(2) 3.4271(9) 3_554
Cl(4) Cl(4) 3.1288(9) 6_555
Cl(4) Cl(5) 3.1549(11) .
Cl(4) Cl(5) 3.1681(10) 6_555
Cl(5) Cl(2) 3.4702(10) 2_645
Cl(5) Cl(3) 3.4076(10) 2_545
Cl(5) Cl(4) 3.1549(11) .
Cl(5) Cl(4) 3.1681(10) 6_555
Cl(5) Cl(5) 3.1287(11) 6_555
